data_4020372
loop_
_publ_author_name
'Li Gao'
'Rawle I. Hollingsworth'

_publ_section_title
;
 Design and Evaluation of
 Dihydroxytetrahydro-1H-pyrrolo[2,1-c]-[1,4]benzothiazines as
 Conformationally Restricted Transition-State Inhibitors
 of \b-Ribosidases
;
_journal_name_full 'Journal of Organic Chemistry'
_journal_page_first 9013
_journal_page_last 9016
_journal_paper_doi 10.1021/jo050374g
_journal_volume 70
_journal_year 2005
_chemical_formula_sum 'C H N S'
_space_group_IT_number 19
_symmetry_cell_setting orthorhombic
_symmetry_Int_Tables_number 19
_symmetry_space_group_name_Hall 'P 2ac 2ab'
_symmetry_space_group_name_H-M 'P 21 21 21'
_cell_angle_alpha 90.0000
_cell_angle_beta 90.0000
_cell_angle_gamma 90.0000
_cell_length_a 6.9280
_cell_length_b 9.9129
_cell_length_c 12.5725
_cod_database_code 4020372

loop_
_symmetry_equiv_pos_as_xyz
x,y,z
-x+1/2,-y,z+1/2
-x,y+1/2,-z+1/2
x+1/2,-y+1/2,-z

loop_
_atom_site_label
_atom_site_type_symbol
_atom_site_fract_x
_atom_site_fract_y
_atom_site_fract_z
_atom_site_U_iso_or_equiv
_atom_site_adp_type
_atom_site_occupancy
N1 N 0.05521 0.07493 0.61705 0.03651 Uani 1.00
C2 C -0.03365 0.03999 0.72224 0.04610 Uani 1.00
H2A H 0.00304 0.13231 0.77142 0.05875 Uiso 1.00
H2B H 0.06352 -0.05700 0.75662 0.08919 Uiso 1.00
C3 C -0.24525 0.00335 0.70215 0.04529 Uani 1.00
H3A H -0.30079 -0.03042 0.77289 0.02468 Uiso 1.00
H3B H -0.33315 0.08392 0.67606 0.04554 Uiso 1.00
S4 S -0.27473 -0.14319 0.61847 0.05398 Uani 1.00
C5 C -0.12885 -0.08713 0.50568 0.04251 Uani 1.00
H5A H -0.21068 -0.01538 0.46327 0.00408 Uiso 1.00
H5B H -0.10279 -0.19035 0.46705 0.04650 Uiso 1.00
C6 C 0.06864 -0.04130 0.54383 0.03783 Uani 1.00
H6 H 0.12272 -0.11963 0.57466 0.03745 Uiso 1.00
C7 C 0.20773 0.01102 0.45735 0.04161 Uani 1.00
H7 H 0.29922 -0.06601 0.42723 0.07207 Uiso 1.00
C8 C 0.32939 0.12404 0.51220 0.04402 Uani 1.00
H8 H 0.48363 0.09290 0.50869 0.05462 Uiso 1.00
C9 C 0.26012 0.11999 0.62806 0.04199 Uani 1.00
H9B H 0.28237 0.21902 0.67319 0.08788 Uiso 1.00
H9A H 0.35434 0.04796 0.66976 0.11174 Uiso 1.00
O10 O 0.10919 0.06706 0.36941 0.05758 Uani 1.00
H10A H 0.04491 0.00829 0.34021 0.08637 Uiso 1.00
O11 O 0.28189 0.24950 0.46457 0.04870 Uani 1.00
H11 H 0.43306 0.31947 0.42699 0.22960 Uiso 1.00

loop_
_atom_site_aniso_label
_atom_site_aniso_U_11
_atom_site_aniso_U_22
_atom_site_aniso_U_33
_atom_site_aniso_U_12
_atom_site_aniso_U_13
_atom_site_aniso_U_23
N1 0.02598 0.04577 0.03777 -0.00342 -0.00406 -0.00017
C2 0.02617 0.06855 0.04358 -0.00532 -0.00132 -0.00364
C3 0.03777 0.04929 0.04882 -0.00396 0.00395 -0.00010
S4 0.04990 0.05059 0.06144 -0.01051 0.00577 0.00296
C5 0.03043 0.05258 0.04453 -0.00150 0.00763 -0.00286
C6 0.03865 0.03286 0.04199 0.00092 0.00445 0.00221
C7 0.03453 0.04253 0.04776 0.00122 0.00653 -0.00432
C8 0.03437 0.04408 0.05362 0.00211 -0.00499 -0.00128
C9 0.02572 0.05747 0.04277 -0.01019 -0.00433 -0.00058
O10 0.04756 0.07967 0.04552 -0.00834 -0.00566 -0.00370
O11 0.03650 0.04077 0.06884 0.00479 -0.00075 0.00663

loop_
_geom_bond_atom_site_label_1
_geom_bond_atom_site_label_2
_geom_bond_distance
_geom_bond_site_symmetry_2
N1 C2 1.499 .
N1 C6 1.478 .
N1 C9 1.495 .
C2 H2A 1.133 .
C2 H2B 1.251 .
C2 C3 1.531 .
C3 H3A 1.025 .
C3 H3B 1.057 .
C3 S4 1.805 .
S4 C5 1.828 .
C5 H5A 1.054 .
C5 H5B 1.147 .
C5 C6 1.519 .
C6 H6 0.945 .
C6 C7 1.543 .
C7 H7 1.062 .
C7 C8 1.562 .
C7 O10 1.413 .
C8 H8 1.113 .
C8 C9 1.534 .
C8 O11 1.419 .
C9 H9B 1.144 .
C9 H9A 1.100 .
O10 H10A 0.820 .
